data_1534851
loop_
_publ_author_name
'Battle, P.D.'
'Goodenough, J.B.'
'Price, R.'

_publ_section_title
;
 The crystal structures and magnetic properties of Ba2 La Ru O6 and Ca2 La
 Ru O6
;
_journal_name_full 'Journal of Solid State Chemistry'
_journal_page_first 234
_journal_page_last 244
_journal_volume 46
_journal_year 1983
_chemical_formula_sum 'Ba2 La O6 Ru'
_chemical_name_systematic 'Ba2 La Ru O6'
_space_group_IT_number 2
_symmetry_space_group_name_Hall '-P 1 (-1/2*x+1/2*y+1/2*z,1/2*x-1/2*y+1/2*z,1/2*x+1/2*y-1/2*z)'
_symmetry_space_group_name_H-M 'I -1'
_cell_angle_alpha 89.86
_cell_angle_beta 90.33
_cell_angle_gamma 90.03
_cell_formula_units_Z 2
_cell_length_a 6.0299
_cell_length_b 6.0587
_cell_length_c 8.5371
_cell_volume 311.883
_citation_journal_id_ASTM JSSCBI
_cod_data_source_file Battle_JSSCBI_1983_132.cif
_cod_data_source_block Ba2La1O6Ru1
_cod_original_cell_volume 311.8828
_cod_original_sg_symbol_Hall
;
-P 1 (-1/2*x+1/2*y+1/2*z,1/2*x-1/2*y+1/2*z,1/2*x+1/2*y-1/2*z)
;
_cod_original_sg_symbol_H-M 'P -1 (b+c,a+c,a+b)'
_cod_original_formula_sum 'Ba2 La1 O6 Ru1'
_cod_database_code 1534851

loop_
_symmetry_equiv_pos_as_xyz
x,y,z
-x,-y,-z
x+1/2,y+1/2,z+1/2
-x+1/2,-y+1/2,-z+1/2

loop_
_atom_site_label
_atom_site_type_symbol
_atom_site_fract_x
_atom_site_fract_y
_atom_site_fract_z
_atom_site_occupancy
_atom_site_U_iso_or_equiv
La1 La+3 0 0.5 0 1 0.0
O1 O-2 0.274 0.229 -0.022 1 0.0
O2 O-2 0.261 0.778 0.025 1 0.0
Ba1 Ba+2 0.504 0.506 0.246 1 0.0
Ru1 Ru+5 0.5 0 0 1 0.0
O3 O-2 0.503 0.037 0.225 1 0.0
